data_7233667
loop_
_publ_author_name
'Jon-Paul Sun'
'Arthur D. Hendsbee'
'Ala a F. Eftaiha'
'Casper Macaulay'
'Lesley R. Rutledge'
'Gregory C. Welch'
'Ian G. Hill'

_publ_section_exptl_refinement
;
The H atoms were placed in geometrically idealized positions 
with C-H 
distances of 0.93\%A (aromatic),0.97\%A 
(idealized CH~2~) and 0.96\%A
(idealized CH~3~) and were
 constrained to ride on the parent C atom 
with Uiso(H) 
= 1.2Ueq(C) for the aromatic, CH~2~ and C-H protons and 
Uiso(H) 
= 1.5Ueq(C) for the idealized CH~3~ protons. 

For each of the disordered alkyl chains, carbon ellipsods
 were constrained to be equal in 
size using the EADP command,
and the bond lengths were fixed to be 1.49(2)\%A. The copious
 amount restraints on the alkyl chains were used to assist
in modelling the disorder. 

Initially, the structure was solved in P1 with an R1 value
 ~=0.07, however the suggestion of a ~96% fit with an 
inversion center( change of Space Group to P-1) was 
suggested by Platon-ADDSYM. The initial solution in P-1 
(with no disorder) gave a model that had an R value 0f 
0.16.The further addition of geometric restraints on the
 terminal alkyl chains and proper modelling of the 
disorder gave the final solution of the structure in the
 higher symmetry space group P-1, with a lower R1 value 
of 0.068.It also should be noted that the solution 
in P1 required heavy restraint of the bond distances and 
angles in the aromatic part of the molecule, 
while the solution in P-1 did not.Unfortunately the Flack 
parameter and Hooft parameters obtained 
were meaningless and therefore could not be used in 
the decision between P1 and P-1.
(the values obtained for these parameters had 
negative values with large uncertainties,  
likely due to insufficient/poor reflection data
 from atoms heavier than Si), 

In summary, the correct space group for this
 compound was determined to be 
P-1(after addition of disorder, the refinement proceeded 
easily in the higher 
symmetry space group with less contraints/restraints and 
reached a lower R1 value).
Additionally, ispite the lower data quality, neither the 
connectivity nor the packing arrangement 
of the atoms or molecules are in question.
;
_publ_section_title
;
 Phthalimide-thiophene-based conjugated organic small molecules with high
 electron mobility
;
_journal_name_full 'Journal of Materials Chemistry C'
_journal_page_first 2612
_journal_page_last 2621
_journal_paper_doi 10.1039/C3TC32497D
_journal_volume 2
_journal_year 2014
_chemical_formula_sum 'C36 H36 N2 O4 S2'
_chemical_formula_weight 624.79
_space_group_IT_number 2
_space_group_name_Hall '-P 1'
_space_group_name_H-M_alt 'P -1'
_symmetry_cell_setting triclinic
_symmetry_space_group_name_H-M 'P -1'
_atom_sites_solution_hydrogens geom
_atom_sites_solution_primary direct
_atom_sites_solution_secondary difmap
_cell_angle_alpha 107.556(12)
_cell_angle_beta 94.166(13)
_cell_angle_gamma 95.760(12)
_cell_formula_units_Z 1
_cell_length_a 5.021(5)
_cell_length_b 11.022(12)
_cell_length_c 14.579(15)
_cell_measurement_reflns_used 361
_cell_measurement_temperature 150(2)
_cell_measurement_theta_max 17.14
_cell_measurement_theta_min 2.79
_cell_volume 760.8(14)
_computing_cell_refinement 'Bruker SAINT'
_computing_data_collection 'Bruker APEX2'
_computing_data_reduction 'Bruker SAINT'
_computing_molecular_graphics 'Bruker SHELXTL'
_computing_publication_material 'Bruker SHELXTL'
_computing_structure_refinement 'SHELXL-97 (Sheldrick, 2008)'
_computing_structure_solution 'SHELXS-97 (Sheldrick, 2008)'
_diffrn_ambient_temperature 150(2)
_diffrn_measured_fraction_theta_full 0.992
_diffrn_measured_fraction_theta_max 0.992
_diffrn_measurement_device_type 'Bruker APEX-II CCD'
_diffrn_measurement_method '\f and \w scans'
_diffrn_radiation_monochromator graphite
_diffrn_radiation_source 'fine-focus sealed tube'
_diffrn_radiation_type MoK\a
_diffrn_radiation_wavelength 0.71073
_diffrn_reflns_av_R_equivalents 0.2756
_diffrn_reflns_av_sigmaI/netI 0.7806
_diffrn_reflns_limit_h_max 6
_diffrn_reflns_limit_h_min -6
_diffrn_reflns_limit_k_max 14
_diffrn_reflns_limit_k_min -14
_diffrn_reflns_limit_l_max 18
_diffrn_reflns_limit_l_min -18
_diffrn_reflns_number 8632
_diffrn_reflns_theta_full 27.00
_diffrn_reflns_theta_max 27.00
_diffrn_reflns_theta_min 1.95
_exptl_absorpt_coefficient_mu 0.219
_exptl_absorpt_correction_T_max 0.7458
_exptl_absorpt_correction_T_min 0.5163
_exptl_absorpt_correction_type multi-scan
_exptl_absorpt_process_details '(SADABS: Bruker, 2008)'
_exptl_crystal_colour orange
_exptl_crystal_density_diffrn 1.364
_exptl_crystal_density_method 'not measured'
_exptl_crystal_description needle
_exptl_crystal_F_000 330
_exptl_crystal_size_max 0.1893
_exptl_crystal_size_mid 0.1223
_exptl_crystal_size_min 0.1014
_refine_diff_density_max 0.279
_refine_diff_density_min -0.366
_refine_diff_density_rms 0.068
_refine_ls_extinction_method none
_refine_ls_goodness_of_fit_ref 0.583
_refine_ls_hydrogen_treatment constr
_refine_ls_matrix_type full
_refine_ls_number_parameters 170
_refine_ls_number_reflns 3303
_refine_ls_number_restraints 29
_refine_ls_restrained_S_all 0.585
_refine_ls_R_factor_all 0.3388
_refine_ls_R_factor_gt 0.0678
_refine_ls_shift/su_max 0.000
_refine_ls_shift/su_mean 0.000
_refine_ls_structure_factor_coef Fsqd
_refine_ls_weighting_details 'calc w=1/[\s^2^(Fo^2^)+(0.0000P)^2^+0.0020P] where P=(Fo^2^+2Fc^2^)/3'
_refine_ls_weighting_scheme calc
_refine_ls_wR_factor_gt 0.1022
_refine_ls_wR_factor_ref 0.1523
_reflns_number_gt 566
_reflns_number_total 3303
_reflns_threshold_expression >2sigma(I)
_cod_data_source_file J-Mater-Chem-C-2014-2-2612.cif
_cod_data_source_block 1
_cod_depositor_comments
;
The following automatic conversions were performed:

data item '_exptl_absorpt_correction_type' value 'Multi-Scan' was
changed to 'multi-scan' in accordance with the built-in table derived
from the CIF Core dictionary named 'cif_core.dic' version 2.4.5 last
updated on 2014-11-21.

data item '_symmetry_cell_setting' value 'Triclinic' was changed to
'triclinic' in accordance with the built-in table derived from the
CIF Core dictionary named 'cif_core.dic' version 2.4.5 last updated
on 2014-11-21.

Automatic conversion script
Id: cif_fix_values 6909 2019-04-08 15:41:33Z antanas 
;
_cod_original_sg_symbol_H-M P-1
_cod_database_code 7233667

loop_
_symmetry_equiv_pos_as_xyz
'x, y, z'
'-x, -y, -z'

loop_
_atom_site_label
_atom_site_type_symbol
_atom_site_fract_x
_atom_site_fract_y
_atom_site_fract_z
_atom_site_U_iso_or_equiv
_atom_site_adp_type
_atom_site_occupancy
_atom_site_symmetry_multiplicity
_atom_site_calc_flag
_atom_site_refinement_flags
_atom_site_disorder_assembly
_atom_site_disorder_group
S1 S 0.7033(4) 0.3906(2) 0.05622(13) 0.0418(7) Uani 1 1 d . A .
O1 O 0.7576(9) 0.4032(5) 0.5530(3) 0.0424(16) Uani 1 1 d . . .
O2 O -0.0243(10) 0.1411(5) 0.4141(3) 0.0448(16) Uani 1 1 d . . .
N1 N 0.3575(11) 0.2645(5) 0.5052(4) 0.0338(15) Uani 1 1 d DU . .
C1A C 0.405(3) 0.0200(13) 0.9361(8) 0.0383(15) Uani 0.492(5) 1 d PD A 1
H1AA H 0.4161 0.0675 1.0036 0.057 Uiso 0.492(5) 1 calc PR A 1
H1AB H 0.5830 0.0092 0.9178 0.057 Uiso 0.492(5) 1 calc PR A 1
H1AC H 0.3027 -0.0626 0.9243 0.057 Uiso 0.492(5) 1 calc PR A 1
C2A C 0.271(3) 0.0908(17) 0.8785(10) 0.0383(15) Uani 0.492(5) 1 d PD A 1
H2A1 H 0.2691 0.1782 0.9194 0.046 Uiso 0.492(5) 1 calc PR A 1
H2A2 H 0.0859 0.0516 0.8592 0.046 Uiso 0.492(5) 1 calc PR A 1
C3A C 0.402(3) 0.0944(15) 0.7886(9) 0.0383(15) Uani 0.492(5) 1 d PD A 1
H3A1 H 0.5897 0.1308 0.8074 0.046 Uiso 0.492(5) 1 calc PR A 1
H3A2 H 0.3982 0.0072 0.7462 0.046 Uiso 0.492(5) 1 calc PR A 1
C4A C 0.268(3) 0.1710(15) 0.7338(9) 0.0383(15) Uani 0.492(5) 1 d PD A 1
H4A1 H 0.2743 0.2582 0.7763 0.046 Uiso 0.492(5) 1 calc PR A 1
H4A2 H 0.0804 0.1352 0.7162 0.046 Uiso 0.492(5) 1 calc PR A 1
C5A C 0.395(3) 0.1753(14) 0.6407(8) 0.0383(15) Uani 0.492(5) 1 d PD A 1
H5A1 H 0.5881 0.1999 0.6559 0.046 Uiso 0.492(5) 1 calc PR A 1
H5A2 H 0.3643 0.0905 0.5932 0.046 Uiso 0.492(5) 1 calc PR A 1
C6A C 0.278(3) 0.2680(17) 0.5993(11) 0.0383(15) Uani 0.492(5) 1 d PD A 1
H6AA H 0.0828 0.2507 0.5940 0.046 Uiso 0.492(5) 1 calc PR A 1
H6AB H 0.3303 0.3539 0.6438 0.046 Uiso 0.492(5) 1 calc PR A 1
C1B C 0.128(3) 0.1197(13) 0.9157(8) 0.0381(17) Uani 0.508(5) 1 d PD A 2
H1BA H 0.1529 0.0823 0.9668 0.057 Uiso 0.508(5) 1 calc PR A 2
H1BB H -0.0429 0.0839 0.8785 0.057 Uiso 0.508(5) 1 calc PR A 2
H1BC H 0.1326 0.2109 0.9430 0.057 Uiso 0.508(5) 1 calc PR A 2
C2B C 0.349(3) 0.0915(16) 0.8512(9) 0.0381(17) Uani 0.508(5) 1 d PD A 2
H2B1 H 0.3699 0.0011 0.8353 0.046 Uiso 0.508(5) 1 calc PR A 2
H2B2 H 0.5174 0.1404 0.8858 0.046 Uiso 0.508(5) 1 calc PR A 2
C3B C 0.293(3) 0.1243(16) 0.7585(9) 0.0381(17) Uani 0.508(5) 1 d PD A 2
H3B1 H 0.2579 0.2129 0.7746 0.046 Uiso 0.508(5) 1 calc PR A 2
H3B2 H 0.1322 0.0705 0.7216 0.046 Uiso 0.508(5) 1 calc PR A 2
C4B C 0.528(2) 0.1057(13) 0.6959(7) 0.0381(17) Uani 0.508(5) 1 d PD A 2
H4B1 H 0.6786 0.1708 0.7274 0.046 Uiso 0.508(5) 1 calc PR A 2
H4B2 H 0.5850 0.0224 0.6896 0.046 Uiso 0.508(5) 1 calc PR A 2
C5B C 0.447(3) 0.1148(12) 0.5959(8) 0.0381(17) Uani 0.508(5) 1 d PD A 2
H5B1 H 0.6030 0.1068 0.5600 0.046 Uiso 0.508(5) 1 calc PR A 2
H5B2 H 0.3115 0.0430 0.5621 0.046 Uiso 0.508(5) 1 calc PR A 2
C6B C 0.339(3) 0.2359(16) 0.5962(11) 0.0381(17) Uani 0.508(5) 1 d PD A 2
H6BA H 0.1524 0.2295 0.6089 0.046 Uiso 0.508(5) 1 calc PR A 2
H6BB H 0.4386 0.3064 0.6484 0.046 Uiso 0.508(5) 1 calc PR A 2
C7 C 0.1821(16) 0.2112(8) 0.4217(5) 0.0383(15) Uani 1 1 d U A .
C8 C 0.5797(16) 0.3427(8) 0.4898(5) 0.0381(17) Uani 1 1 d D A .
C9 C 0.3104(14) 0.2534(7) 0.3447(5) 0.029(2) Uani 1 1 d . . .
C10 C 0.5416(14) 0.3332(7) 0.3875(5) 0.032(2) Uani 1 1 d . A .
C11 C 0.2181(15) 0.2287(8) 0.2494(5) 0.048(3) Uani 1 1 d . A .
H11 H 0.0579 0.1757 0.2220 0.057 Uiso 1 1 calc R . .
C12 C 0.7013(14) 0.3927(7) 0.3364(5) 0.037(2) Uani 1 1 d . . .
H12 H 0.8603 0.4456 0.3655 0.044 Uiso 1 1 calc R A .
C13 C 0.3747(15) 0.2864(7) 0.1952(5) 0.046(3) Uani 1 1 d . . .
H13 H 0.3215 0.2695 0.1297 0.056 Uiso 1 1 calc R A .
C14 C 0.6116(16) 0.3695(8) 0.2379(5) 0.042(2) Uani 1 1 d . A .
C15 C 0.7850(14) 0.4308(7) 0.1792(5) 0.0422(17) Uani 1 1 d . . .
C16 C 1.0067(14) 0.5170(7) 0.2104(5) 0.0422(17) Uani 1 1 d . A .
H16 H 1.0824 0.5481 0.2745 0.051 Uiso 1 1 calc R . .
C17 C 1.1103(13) 0.5545(7) 0.1354(5) 0.0339(16) Uani 1 1 d . . .
H17 H 1.2593 0.6160 0.1449 0.041 Uiso 1 1 calc R A .
C18 C 0.9755(14) 0.4939(7) 0.0488(4) 0.0339(16) Uani 1 1 d . . .

loop_
_atom_site_aniso_label
_atom_site_aniso_U_11
_atom_site_aniso_U_22
_atom_site_aniso_U_33
_atom_site_aniso_U_23
_atom_site_aniso_U_13
_atom_site_aniso_U_12
S1 0.0375(15) 0.0608(18) 0.0294(13) 0.0186(12) 0.0144(11) -0.0051(12)
O1 0.036(4) 0.062(4) 0.027(3) 0.016(3) 0.011(3) -0.013(3)
O2 0.044(4) 0.053(4) 0.040(3) 0.020(3) 0.022(3) -0.006(3)
N1 0.035(4) 0.048(4) 0.025(3) 0.017(3) 0.015(3) 0.010(3)
C1A 0.044(3) 0.050(4) 0.031(3) 0.022(3) 0.019(2) 0.015(3)
C2A 0.044(3) 0.050(4) 0.031(3) 0.022(3) 0.019(2) 0.015(3)
C3A 0.044(3) 0.050(4) 0.031(3) 0.022(3) 0.019(2) 0.015(3)
C4A 0.044(3) 0.050(4) 0.031(3) 0.022(3) 0.019(2) 0.015(3)
C5A 0.044(3) 0.050(4) 0.031(3) 0.022(3) 0.019(2) 0.015(3)
C6A 0.044(3) 0.050(4) 0.031(3) 0.022(3) 0.019(2) 0.015(3)
C1B 0.041(4) 0.046(4) 0.035(3) 0.019(3) 0.024(3) 0.011(3)
C2B 0.041(4) 0.046(4) 0.035(3) 0.019(3) 0.024(3) 0.011(3)
C3B 0.041(4) 0.046(4) 0.035(3) 0.019(3) 0.024(3) 0.011(3)
C4B 0.041(4) 0.046(4) 0.035(3) 0.019(3) 0.024(3) 0.011(3)
C5B 0.041(4) 0.046(4) 0.035(3) 0.019(3) 0.024(3) 0.011(3)
C6B 0.041(4) 0.046(4) 0.035(3) 0.019(3) 0.024(3) 0.011(3)
C7 0.044(3) 0.050(4) 0.031(3) 0.022(3) 0.019(2) 0.015(3)
C8 0.041(4) 0.046(4) 0.035(3) 0.019(3) 0.024(3) 0.011(3)
C9 0.021(5) 0.041(6) 0.027(5) 0.011(4) 0.013(4) 0.007(4)
C10 0.021(5) 0.051(6) 0.028(5) 0.014(4) 0.009(4) 0.006(4)
C11 0.048(6) 0.070(7) 0.034(5) 0.029(5) 0.012(5) 0.002(5)
C12 0.029(5) 0.052(6) 0.029(5) 0.013(5) 0.017(4) -0.003(4)
C13 0.047(6) 0.061(7) 0.031(5) 0.018(5) 0.009(5) -0.009(5)
C14 0.033(5) 0.061(7) 0.028(5) 0.012(5) 0.005(4) -0.009(5)
C15 0.040(4) 0.065(5) 0.018(3) 0.013(3) 0.009(3) -0.014(3)
C16 0.040(4) 0.065(5) 0.018(3) 0.013(3) 0.009(3) -0.014(3)
C17 0.029(4) 0.042(4) 0.029(4) 0.012(3) 0.010(3) -0.014(3)
C18 0.029(4) 0.042(4) 0.029(4) 0.012(3) 0.010(3) -0.014(3)

loop_
_atom_type_symbol
_atom_type_description
_atom_type_scat_dispersion_real
_atom_type_scat_dispersion_imag
_atom_type_scat_source
C C 0.0033 0.0016 'International Tables Vol C Tables 4.2.6.8 and 6.1.1.4'
H H 0.0000 0.0000 'International Tables Vol C Tables 4.2.6.8 and 6.1.1.4'
N N 0.0061 0.0033 'International Tables Vol C Tables 4.2.6.8 and 6.1.1.4'
O O 0.0106 0.0060 'International Tables Vol C Tables 4.2.6.8 and 6.1.1.4'
S S 0.1246 0.1234 'International Tables Vol C Tables 4.2.6.8 and 6.1.1.4'

loop_
_geom_angle_atom_site_label_1
_geom_angle_atom_site_label_2
_geom_angle_atom_site_label_3
_geom_angle
_geom_angle_site_symmetry_1
_geom_angle_site_symmetry_3
C15 S1 C18 90.2(3) . .
C7 N1 C8 111.5(6) . .
C7 N1 C6A 121.6(10) . .
C8 N1 C6A 124.6(10) . .
C7 N1 C6B 126.0(10) . .
C8 N1 C6B 122.3(9) . .
C6A N1 C6B 19.3(8) . .
C2A C1A H1AA 109.5 . .
C2A C1A H1AB 109.5 . .
H1AA C1A H1AB 109.5 . .
C2A C1A H1AC 109.5 . .
H1AA C1A H1AC 109.5 . .
H1AB C1A H1AC 109.5 . .
C1A C2A C3A 114.7(11) . .
C1A C2A H2A1 108.6 . .
C3A C2A H2A1 108.6 . .
C1A C2A H2A2 108.6 . .
C3A C2A H2A2 108.6 . .
H2A1 C2A H2A2 107.6 . .
C4A C3A C2A 113.4(10) . .
C4A C3A H3A1 108.9 . .
C2A C3A H3A1 108.9 . .
C4A C3A H3A2 108.9 . .
C2A C3A H3A2 108.9 . .
H3A1 C3A H3A2 107.7 . .
C3A C4A C5A 114.7(10) . .
C3A C4A H4A1 108.6 . .
C5A C4A H4A1 108.6 . .
C3A C4A H4A2 108.6 . .
C5A C4A H4A2 108.6 . .
H4A1 C4A H4A2 107.6 . .
C6A C5A C4A 111.0(10) . .
C6A C5A H5A1 109.4 . .
C4A C5A H5A1 109.4 . .
C6A C5A H5A2 109.4 . .
C4A C5A H5A2 109.4 . .
H5A1 C5A H5A2 108.0 . .
N1 C6A C5A 114.3(10) . .
N1 C6A H6AA 108.7 . .
C5A C6A H6AA 108.7 . .
N1 C6A H6AB 108.7 . .
C5A C6A H6AB 108.7 . .
H6AA C6A H6AB 107.6 . .
C2B C1B H1BA 109.5 . .
C2B C1B H1BB 109.5 . .
H1BA C1B H1BB 109.5 . .
C2B C1B H1BC 109.5 . .
H1BA C1B H1BC 109.5 . .
H1BB C1B H1BC 109.5 . .
C1B C2B C3B 112.1(10) . .
C1B C2B H2B1 109.2 . .
C3B C2B H2B1 109.2 . .
C1B C2B H2B2 109.2 . .
C3B C2B H2B2 109.2 . .
H2B1 C2B H2B2 107.9 . .
C2B C3B C4B 112.5(10) . .
C2B C3B H3B1 109.1 . .
C4B C3B H3B1 109.1 . .
C2B C3B H3B2 109.1 . .
C4B C3B H3B2 109.1 . .
H3B1 C3B H3B2 107.8 . .
C5B C4B C3B 111.3(9) . .
C5B C4B H4B1 109.4 . .
C3B C4B H4B1 109.4 . .
C5B C4B H4B2 109.4 . .
C3B C4B H4B2 109.4 . .
H4B1 C4B H4B2 108.0 . .
C6B C5B C4B 114.5(10) . .
C6B C5B H5B1 108.6 . .
C4B C5B H5B1 108.6 . .
C6B C5B H5B2 108.6 . .
C4B C5B H5B2 108.6 . .
H5B1 C5B H5B2 107.6 . .
N1 C6B C5B 113.1(10) . .
N1 C6B H6BA 109.0 . .
C5B C6B H6BA 109.0 . .
N1 C6B H6BB 109.0 . .
C5B C6B H6BB 109.0 . .
H6BA C6B H6BB 107.8 . .
O2 C7 N1 125.6(7) . .
O2 C7 C9 128.7(8) . .
N1 C7 C9 105.7(6) . .
O1 C8 N1 123.9(6) . .
O1 C8 C10 130.4(7) . .
N1 C8 C10 105.7(6) . .
C11 C9 C10 122.8(7) . .
C11 C9 C7 129.4(7) . .
C10 C9 C7 107.7(7) . .
C9 C10 C12 122.0(7) . .
C9 C10 C8 109.4(6) . .
C12 C10 C8 128.6(7) . .
C9 C11 C13 117.0(7) . .
C9 C11 H11 121.5 . .
C13 C11 H11 121.5 . .
C10 C12 C14 116.8(7) . .
C10 C12 H12 121.6 . .
C14 C12 H12 121.6 . .
C11 C13 C14 121.1(7) . .
C11 C13 H13 119.4 . .
C14 C13 H13 119.4 . .
C13 C14 C12 120.4(7) . .
C13 C14 C15 121.4(7) . .
C12 C14 C15 118.2(7) . .
C16 C15 C14 128.2(7) . .
C16 C15 S1 112.2(5) . .
C14 C15 S1 119.6(5) . .
C15 C16 C17 112.1(7) . .
C15 C16 H16 123.9 . .
C17 C16 H16 123.9 . .
C18 C17 C16 113.6(6) . .
C18 C17 H17 123.2 . .
C16 C17 H17 123.2 . .
C17 C18 C18 129.8(8) . 2_765
C17 C18 S1 111.8(5) . .
C18 C18 S1 118.4(7) 2_765 .

loop_
_geom_bond_atom_site_label_1
_geom_bond_atom_site_label_2
_geom_bond_distance
_geom_bond_site_symmetry_2
S1 C15 1.719(7) .
S1 C18 1.720(7) .
O1 C8 1.217(8) .
O2 C7 1.206(8) .
N1 C7 1.383(8) .
N1 C8 1.413(8) .
N1 C6A 1.449(11) .
N1 C6B 1.461(11) .
C1A C2A 1.476(13) .
C1A H1AA 0.9600 .
C1A H1AB 0.9600 .
C1A H1AC 0.9600 .
C2A C3A 1.518(12) .
C2A H2A1 0.9700 .
C2A H2A2 0.9700 .
C3A C4A 1.500(13) .
C3A H3A1 0.9700 .
C3A H3A2 0.9700 .
C4A C5A 1.552(12) .
C4A H4A1 0.9700 .
C4A H4A2 0.9700 .
C5A C6A 1.482(13) .
C5A H5A1 0.9700 .
C5A H5A2 0.9700 .
C6A H6AA 0.9700 .
C6A H6AB 0.9700 .
C1B C2B 1.503(14) .
C1B H1BA 0.9600 .
C1B H1BB 0.9600 .
C1B H1BC 0.9600 .
C2B C3B 1.516(12) .
C2B H2B1 0.9700 .
C2B H2B2 0.9700 .
C3B C4B 1.536(13) .
C3B H3B1 0.9700 .
C3B H3B2 0.9700 .
C4B C5B 1.519(12) .
C4B H4B1 0.9700 .
C4B H4B2 0.9700 .
C5B C6B 1.488(13) .
C5B H5B1 0.9700 .
C5B H5B2 0.9700 .
C6B H6BA 0.9700 .
C6B H6BB 0.9700 .
C7 C9 1.501(9) .
C8 C10 1.461(9) .
C9 C11 1.369(8) .
C9 C10 1.367(8) .
C10 C12 1.379(8) .
C11 C13 1.393(8) .
C11 H11 0.9300 .
C12 C14 1.412(8) .
C12 H12 0.9300 .
C13 C14 1.404(8) .
C13 H13 0.9300 .
C14 C15 1.512(8) .
C15 C16 1.343(8) .
C16 C17 1.397(8) .
C16 H16 0.9300 .
C17 C18 1.331(8) .
C17 H17 0.9300 .
C18 C18 1.505(12) 2_765
